data_2001483
loop_
_publ_author_name
'Swaminathan, K.'
'Carroll, P. J.'
Kochurani
'Singh, H. B.'
'Bhargava, H. D.'

_publ_section_title
;
 Structure of trimethyltelluronium
 bis(4,5-dimercapto-1,3-dithiole-2-thionato)aurate(III)
;
_journal_issue 7
_journal_name_full 'Acta Crystallographica Section C'
_journal_page_first 1243
_journal_page_last 1246
_journal_paper_doi 10.1107/S0108270193002999
_journal_volume 49
_journal_year 1993
_chemical_formula_moiety 'C6 Au1 S10,C3 H9 Te1'
_chemical_formula_sum 'C9 H9 Au S10 Te'
_chemical_formula_weight 762.38
_space_group_IT_number 2
_space_group_name_Hall '-P 1'
_space_group_name_H-M_alt 'P -1'
_symmetry_cell_setting triclinic
_symmetry_space_group_name_Hall '-P 1'
_symmetry_space_group_name_H-M 'P -1'
_cell_angle_alpha 102.370(10)
_cell_angle_beta 91.05(2)
_cell_angle_gamma 94.220(10)
_cell_formula_units_Z 4
_cell_length_a 9.8780(10)
_cell_length_b 12.3260(10)
_cell_length_c 16.512(3)
_cell_volume 1957.2(4)
_diffrn_radiation_type Mo
_diffrn_radiation_wavelength 0.7107
_exptl_absorpt_coefficient_mu 9.986
_exptl_crystal_density_diffrn 2.587
_exptl_crystal_density_meas 2.591
_exptl_crystal_F_000 1416
_cod_data_source_file cr1020.cif
_cod_data_source_block cr1020_structure_1_of_1
_cod_original_cell_volume 1957.2
_cod_original_formula_sum 'C9 H9 Au1 S10 Te1'
_cod_database_code 2001483

loop_
_space_group_symop_id
_space_group_symop_operation_xyz
1 x,y,z
2 -x,-y,-z

loop_
_atom_site_label
_atom_site_fract_x
_atom_site_fract_y
_atom_site_fract_z
Au(1) .07962(6) .24612(4) .14622(3)
S(11) -.0516(4) .1463(3) .0323(2)
S(21) -.2633(5) .2269(3) -.0711(3)
S(31) -.4179(6) .3987(4) -.1265(3)
S(41) -.2208(5) .4549(3) .0169(3)
S(51) -.0072(4) .4114(3) .1341(3)
S(61) .1711(4) .0818(3) .1567(3)
S(71) .3843(4) .0423(3) .2761(2)
S(81) .5769(5) .0996(3) .4212(3)
S(91) .4164(4) .2690(3) .3661(2)
S(101) .2101(5) .3458(3) .2598(3)
C(11) -.143(2) .2540(10) .0113(8)
C(21) -.307(2) .3600(10) -.0670(10)
C(31) -.1210(10) .3630(10) .0518(8)
C(41) .283(2) .1320(10) .2402(9)
C(51) .466(2) .1370(10) .3604(8)
C(61) .298(2) .2390(10) .2820(10)
Te(1) .22350(10) .71859(7) .41442(7)
C(71) .120(2) .6210(10) .3060(10)
C(81) .351(2) .5930(10) .4320(10)
C(91) .365(2) .7970(10) .3470(10)
Au(2) .22754(5) .42695(4) .61551(3)
S(12) .0835(4) .3815(3) .4986(2)
S(22) .0069(4) .1572(3) .3848(2)
S(32) .0220(5) -.0873(3) .3249(3)
S(42) .1839(4) .0414(3) .4708(3)
S(52) .2854(4) .2453(3) .5964(3)
S(62) .1714(4) .6096(3) .6349(2)
S(72) .2623(4) .8082(3) .7674(2)
S(82) .4199(5) .9328(3) .9165(3)
S(92) .4396(4) .6904(3) .8513(2)
S(102) .3691(4) .4695(3) .7333(2)
C(12) .1000(10) .2383(9) .4715(8)
C(22) .0680(10) .0310(10) .3894(9)
C(32) .1830(10) .1830(10) .5100(8)
C(42) .2690(10) .6670(10) .7232(8)
C(52) .3770(10) .8150(10) .8516(9)
C(62) .3500(10) .6110(10) .7638(8)
Te(2) .19340(10) .12406(7) .87547(6)
C(72) .104(2) .2710(10) .8570(10)
C(82) .332(2) .1260(10) .7810(10)
C(92) .326(2) .2120(10) .9710(10)
H(71A) .0535 .6634 .2861
H(71B) .1818 .5996 .2632
H(71C) .0737 .5559 .3179
H(81A) .3047 .5443 .4621
H(81B) .3730 .5494 .3790
H(81C) .4321 .6254 .4612
H(91A) .4268 .8477 .3846
H(91B) .4149 .7426 .3130
H(91C) .3191 .8369 .3132
H(72A) .0329 .2890 .8953
H(72B) .1706 .3330 .8660
H(72C) .0663 .2598 .8020
H(82A) .2924 .0884 .7285
H(82B) .3604 .2010 .7781
H(82C) .4113 .0899 .7915
H(92A) .3805 .1626 .9916
H(92B) .3828 .2659 .9519
H(92C) .2753 .2505 1.0161

loop_
_geom_angle_atom_site_label_1
_geom_angle_atom_site_label_2
_geom_angle_atom_site_label_3
_geom_angle
S(11) Au(1) S(51) 91.80(10)
S(11) Au(1) S(61) 88.40(10)
S(11) Au(1) S(101) 180.0000
S(51) Au(1) S(61) 178.6(2)
S(51) Au(1) S(101) 88.10(10)
S(61) Au(1) S(101) 91.7(2)
Au(1) S(11) C(11) 99.0(5)
C(11) S(21) C(21) 99.2(8)
C(21) S(41) C(31) 98.6(7)
Au(1) S(51) C(31) 100.0(4)
Au(1) S(61) C(41) 99.4(6)
C(41) S(71) C(51) 98.9(8)
C(51) S(91) C(61) 98.5(8)
Au(1) S(101) C(61) 99.0(6)
S(11) C(11) S(21) 119.8(7)
S(11) C(11) C(31) 124.3(11)
S(21) C(11) C(31) 115.6(11)
S(21) C(21) S(31) 126.9(10)
S(21) C(21) S(41) 111.0(9)
S(31) C(21) S(41) 121.8(10)
S(41) C(31) S(51) 120.0(7)
S(41) C(31) C(11) 115.5(10)
S(51) C(31) C(11) 124.7(10)
S(61) C(41) S(71) 119.9(7)
S(61) C(41) C(61) 124.5(13)
S(71) C(41) C(61) 115.5(12)
S(71) C(51) S(81) 122.2(9)
S(71) C(51) S(91) 111.1(9)
S(12) Au(2) S(52) 91.20(10)
S(12) Au(2) S(62) 89.10(10)
S(12) Au(2) S(102) 178.90(10)
S(52) Au(2) S(62) 179.50(10)
S(52) Au(2) S(102) 88.10(10)
S(62) Au(2) S(102) 91.50(10)
Au(2) S(12) C(12) 99.3(4)
C(12) S(22) C(22) 97.3(6)
C(22) S(42) C(32) 97.8(6)
Au(2) S(52) C(32) 100.5(4)
Au(2) S(62) C(42) 99.4(4)
C(42) S(72) C(52) 97.4(6)
C(52) S(92) C(62) 98.7(6)
Au(2) S(102) C(62) 99.6(4)
S(12) C(12) S(22) 119.5(8)
S(12) C(12) C(32) 125.2(9)
S(22) C(12) C(32) 115.4(9)
S(22) C(22) S(32) 124.6(8)
S(22) C(22) S(42) 112.7(7)
S(32) C(22) S(42) 122.5(8)
S(42) C(32) S(52) 119.3(8)
S(42) C(32) C(12) 116.9(9)
S(52) C(32) C(12) 123.7(9)
S(62) C(42) S(72) 118.8(8)
S(62) C(42) C(62) 125.4(10)
S(72) C(42) C(62) 115.7(9)
S(72) C(52) S(82) 121.1(8)
S(72) C(52) S(92) 112.2(7)
S(81) C(51) S(91) 126.7(8)
S(91) C(61) S(101) 118.8(8)
S(91) C(61) C(41) 115.9(9)
S(101) C(61) C(41) 124.0(9)
C(71) Te(1) C(81) 95.3(6)
C(71) Te(1) C(91) 93.8(6)
C(81) Te(1) C(91) 95.1(6)
S(82) C(52) S(92) 126.5(9)
S(92) C(62) S(102) 120.3(8)
S(92) C(62) C(42) 115.7(9)
S(102) C(62) C(42) 124.0(9)
C(72) Te(2) C(82) 93.6(6)
C(72) Te(2) C(92) 93.7(6)
C(82) Te(2) C(92) 95.3(6)

loop_
_geom_bond_atom_site_label_1
_geom_bond_atom_site_label_2
_geom_bond_distance
Au(1) S(11) 2.327(4)
Au(1) S(51) 2.313(4)
Au(1) S(61) 2.316(4)
Au(1) S(101) 2.319(5)
S(11) C(11) 1.749(16)
S(21) C(11) 1.750(17)
S(21) C(21) 1.715(14)
S(31) C(21) 1.622(18)
S(41) C(21) 1.769(17)
S(41) C(31) 1.735(13)
S(51) C(31) 1.722(13)
S(61) C(41) 1.727(17)
S(71) C(41) 1.731(16)
S(71) C(51) 1.754(15)
S(81) C(51) 1.629(17)
S(91) C(51) 1.717(14)
S(91) C(61) 1.758(18)
S(101) C(61) 1.728(16)
C(11) C(31) 1.366(18)
C(41) C(61) 1.347(19)
Te(1) C(71) 2.128(16)
Te(1) C(81) 2.129(16)
Te(1) C(91) 2.109(17)
Au(2) S(12) 2.320(4)
Au(2) S(52) 2.309(4)
Au(2) S(62) 2.315(4)
Au(2) S(102) 2.317(4)
S(12) C(12) 1.746(12)
S(22) C(12) 1.760(13)
S(22) C(22) 1.725(13)
S(32) C(22) 1.639(14)
S(42) C(22) 1.727(14)
S(42) C(32) 1.727(13)
S(52) C(32) 1.735(13)
S(62) C(42) 1.721(13)
S(72) C(42) 1.744(13)
S(72) C(52) 1.761(13)
S(82) C(52) 1.632(14)
S(92) C(52) 1.696(13)
S(92) C(62) 1.746(13)
S(102) C(62) 1.734(13)
C(12) C(32) 1.338(16)
C(42) C(62) 1.351(17)
Te(2) C(72) 2.148(15)
Te(2) C(82) 2.097(18)
Te(2) C(92) 2.088(17)
